data_4112984
loop_
_publ_author_name
'Soji Shimizu'
'Venkataramanarao G. Anand'
'Ryuichiro Taniguchi'
'Ko Furukawa'
'Tatsuhisa Kato'
'Toshihiko Yokoyama'
'Atsuhiro Osuka'

_publ_section_title
;
 Biscopper Complexes of meso-Aryl-Substituted Hexaphyrin: Gable Structures
 and Varying Antiferromagnetic Coupling
;
_journal_name_full 'Journal of the American Chemical Society'
_journal_page_first 12280
_journal_page_last 12281
_journal_paper_doi 10.1021/ja046102x
_journal_volume 126
_journal_year 2004
_chemical_formula_moiety 'C69 H3 Cl5 Cu2 F42 N6 O3 '
_chemical_formula_sum 'C69 H3 Cl5 Cu2 F42 N6 O3'
_chemical_formula_weight 2066.11
_space_group_IT_number 2
_symmetry_cell_setting triclinic
_symmetry_Int_Tables_number 2
_symmetry_space_group_name_Hall '-P 1'
_symmetry_space_group_name_H-M 'P -1'
_audit_creation_date 2004-08-11
_audit_creation_method 'by CrystalStructure 3.6.0'
_cell_angle_alpha 86.66(4)
_cell_angle_beta 74.89(4)
_cell_angle_gamma 84.63(4)
_cell_formula_units_Z 2
_cell_length_a 13.964(6)
_cell_length_b 16.264(7)
_cell_length_c 16.295(8)
_cell_measurement_reflns_used 29340
_cell_measurement_temperature 123.1
_cell_measurement_theta_max 27.4
_cell_measurement_theta_min 3.0
_cell_volume 3555(3)
_computing_cell_refinement PROCESS-AUTO
_computing_data_collection PROCESS-AUTO
_computing_data_reduction CrystalStructure
_computing_publication_material 'CrystalStructure 3.6.0'
_computing_structure_refinement CRYSTALS
_computing_structure_solution SIR97
_diffrn_detector_area_resol_mean 10.00
_diffrn_measured_fraction_theta_full 0.9669
_diffrn_measured_fraction_theta_max 0.9669
_diffrn_measurement_device_type 'Rigaku RAXIS-RAPID'
_diffrn_measurement_method \w
_diffrn_radiation_type 'Mo K\a'
_diffrn_radiation_wavelength 0.7107
_diffrn_reflns_av_R_equivalents 0.046
_diffrn_reflns_limit_h_max 18
_diffrn_reflns_limit_h_min -18
_diffrn_reflns_limit_k_max 19
_diffrn_reflns_limit_k_min -21
_diffrn_reflns_limit_l_max 21
_diffrn_reflns_limit_l_min -21
_diffrn_reflns_number 33052
_diffrn_reflns_theta_full 27.41
_diffrn_reflns_theta_max 27.41
_exptl_absorpt_coefficient_mu 0.952
_exptl_absorpt_correction_type none
_exptl_crystal_colour violet
_exptl_crystal_density_diffrn 1.930
_exptl_crystal_description prism
_exptl_crystal_F_000 2008.00
_exptl_crystal_size_max 0.40
_exptl_crystal_size_mid 0.15
_exptl_crystal_size_min 0.05
_refine_diff_density_max 6.70
_refine_diff_density_min -3.54
_refine_ls_extinction_method none
_refine_ls_goodness_of_fit_ref 1.340
_refine_ls_hydrogen_treatment mixed
_refine_ls_number_parameters 1125
_refine_ls_number_reflns 19442
_refine_ls_R_factor_gt 0.0650
_refine_ls_shift/su_max 0.0020
_refine_ls_structure_factor_coef F
_refine_ls_weighting_details 'w = 1/[0.0010Fo^2^ + 3.0000\s(Fo^2^) + 0.5000]'
_refine_ls_weighting_scheme calc
_refine_ls_wR_factor_ref 0.0760
_reflns_number_gt 19442
_reflns_number_total 33052
_reflns_threshold_expression F^2^>2.0\s(F^2^)
_cod_data_source_file ja046102xsi20040813_103721.cif
_cod_data_source_block '_F-6-Cu-2-1_______________'
_cod_original_formula_sum 'C69 H3 Cl5 Cu2 F42 N6 O3 '
_cod_database_code 4112984

loop_
_symmetry_equiv_pos_site_id
_symmetry_equiv_pos_as_xyz
1 +X,+Y,+Z
2 -X,-Y,-Z

loop_
_atom_site_label
_atom_site_type_symbol
_atom_site_fract_x
_atom_site_fract_y
_atom_site_fract_z
_atom_site_U_iso_or_equiv
_atom_site_adp_type
_atom_site_occupancy
_atom_site_symmetry_multiplicity
_atom_site_calc_flag
_atom_site_refinement_flags
Cu(1) Cu 0.59185(4) 0.18874(3) 0.79556(4) 0.0155(1) Uani 1.00 1 d .
Cu(2) Cu 0.76334(4) 0.34752(3) 0.65505(4) 0.0164(2) Uani 1.00 1 d .
Cl(1) Cl 0.52258(9) 0.34273(8) 0.68181(9) 0.0323(4) Uani 1.00 1 d .
Cl(2) Cl 0.4063(1) 0.23623(8) 0.6107(1) 0.0379(4) Uani 1.00 1 d .
Cl(3) Cl 0.9908(3) 0.5601(3) 0.3907(3) 0.195(2) Uiso 1.00 1 d .
Cl(4) Cl 0.8992(4) 0.6999(3) 0.2967(4) 0.111(2) Uiso 0.50 1 d P
Cl(5) Cl 0.2394(7) 0.9921(6) 0.0263(7) 0.442(5) Uiso 1.00 1 d .
Cl(6) Cl 0.5000 1.0000 0.0000 0.67(1) Uiso 1.00 2 d S
F(1) F 0.5624(2) 0.4256(2) 1.0070(2) 0.0229(7) Uani 1.00 1 d .
F(2) F 0.3546(2) 0.4217(2) 0.9923(2) 0.0234(7) Uani 1.00 1 d .
F(3) F 0.1961(2) 0.1661(2) 0.8548(2) 0.042(1) Uani 1.00 1 d .
F(4) F 0.2920(2) 0.0183(2) 0.7647(2) 0.0362(9) Uani 1.00 1 d .
F(5) F 0.6878(2) -0.0847(2) 0.6147(2) 0.0333(9) Uani 1.00 1 d .
F(6) F 0.8727(2) -0.0058(2) 0.5777(2) 0.0272(8) Uani 1.00 1 d .
F(7) F 0.8715(2) 0.1018(2) 0.4458(2) 0.0352(9) Uani 1.00 1 d .
F(8) F 0.7937(2) 0.2317(2) 0.3431(2) 0.0307(8) Uani 1.00 1 d .
F(9) F 0.6612(2) 0.5728(2) 0.4308(2) 0.0293(8) Uani 1.00 1 d .
F(10) F 0.6727(2) 0.6644(2) 0.5766(2) 0.0321(9) Uani 1.00 1 d .
F(11) F 0.8161(2) 0.5623(2) 0.8638(2) 0.0239(8) Uani 1.00 1 d .
F(12) F 0.7831(2) 0.4128(2) 0.9700(2) 0.0252(8) Uani 1.00 1 d .
F(13) F 0.2740(2) 0.3860(2) 0.7771(2) 0.049(1) Uani 1.00 1 d .
F(14) F 0.0874(2) 0.4605(2) 0.8247(3) 0.062(1) Uani 1.00 1 d .
F(15) F -0.0321(2) 0.4260(2) 0.9810(3) 0.064(1) Uani 1.00 1 d .
F(16) F 0.0361(2) 0.3179(3) 1.0892(3) 0.070(1) Uani 1.00 1 d .
F(17) F 0.2205(2) 0.2405(3) 1.0416(2) 0.060(1) Uani 1.00 1 d .
F(18) F 0.5362(2) -0.1247(2) 0.7929(2) 0.0343(9) Uani 1.00 1 d .
F(19) F 0.4941(2) -0.2658(2) 0.7319(2) 0.0325(9) Uani 1.00 1 d .
F(20) F 0.4216(2) -0.2565(2) 0.5923(2) 0.0340(9) Uani 1.00 1 d .
F(21) F 0.3871(2) -0.1079(2) 0.5155(2) 0.0303(9) Uani 1.00 1 d .
F(22) F 0.4352(2) 0.0317(2) 0.5740(2) 0.0245(8) Uani 1.00 1 d .
F(23) F 0.8991(2) 0.0406(2) 0.7429(2) 0.051(1) Uani 1.00 1 d .
F(24) F 1.0882(3) -0.0161(3) 0.7284(3) 0.081(2) Uani 1.00 1 d .
F(25) F 1.2388(2) 0.0542(3) 0.6112(3) 0.088(2) Uani 1.00 1 d .
F(26) F 1.1957(2) 0.1863(3) 0.5120(2) 0.057(1) Uani 1.00 1 d .
F(27) F 1.0075(2) 0.2392(2) 0.5221(2) 0.044(1) Uani 1.00 1 d .
F(28) F 0.8788(2) 0.3813(2) 0.2962(2) 0.0322(8) Uani 1.00 1 d .
F(29) F 0.8318(2) 0.3953(2) 0.1451(2) 0.0410(9) Uani 1.00 1 d .
F(30) F 0.6406(2) 0.4358(2) 0.1394(2) 0.043(1) Uani 1.00 1 d .
F(31) F 0.4948(2) 0.4569(2) 0.2847(2) 0.0318(9) Uani 1.00 1 d .
F(32) F 0.5392(2) 0.4373(2) 0.4364(2) 0.0258(8) Uani 1.00 1 d .
F(33) F 0.8877(2) 0.6522(2) 0.6109(2) 0.042(1) Uani 1.00 1 d .
F(34) F 0.8914(3) 0.8088(2) 0.6574(2) 0.052(1) Uani 1.00 1 d .
F(35) F 0.7569(3) 0.8679(2) 0.7977(2) 0.045(1) Uani 1.00 1 d .
F(36) F 0.6156(2) 0.7703(2) 0.8911(2) 0.0320(8) Uani 1.00 1 d .
F(37) F 0.6068(2) 0.6180(2) 0.8414(2) 0.0273(8) Uani 1.00 1 d .
F(38) F 0.6038(2) 0.2544(2) 1.0701(2) 0.0332(9) Uani 1.00 1 d .
F(39) F 0.7059(2) 0.1993(2) 1.1819(2) 0.051(1) Uani 1.00 1 d .
F(40) F 0.9061(2) 0.1643(3) 1.1319(2) 0.059(1) Uani 1.00 1 d .
F(41) F 1.0036(2) 0.1848(2) 0.9644(2) 0.051(1) Uani 1.00 1 d .
F(42) F 0.9027(2) 0.2397(2) 0.8508(2) 0.0334(9) Uani 1.00 1 d .
O(1) O 0.7096(2) 0.2169(2) 0.8296(2) 0.0162(8) Uani 1.00 1 d .
O(2) O 0.8170(2) 0.2390(2) 0.6930(2) 0.0153(8) Uani 1.00 1 d .
O(3) O 1.025(1) 0.994(1) 0.052(1) 0.40(1) Uiso 1.00 1 d .
N(1) N 0.5303(3) 0.2679(2) 0.8801(2) 0.017(1) Uani 1.00 1 d .
N(2) N 0.4608(3) 0.1569(2) 0.7952(3) 0.018(1) Uani 1.00 1 d .
N(3) N 0.6656(3) 0.1163(2) 0.7022(2) 0.015(1) Uani 1.00 1 d .
N(4) N 0.7760(3) 0.2855(2) 0.5560(2) 0.016(1) Uani 1.00 1 d .
N(5) N 0.7464(3) 0.4490(2) 0.5901(2) 0.019(1) Uani 1.00 1 d .
N(6) N 0.7344(3) 0.3978(2) 0.7669(2) 0.017(1) Uani 1.00 1 d .
C(1) C 0.5874(3) 0.3070(3) 0.9144(3) 0.016(1) Uani 1.00 1 d .
C(2) C 0.5292(3) 0.3740(3) 0.9624(3) 0.017(1) Uani 1.00 1 d .
C(3) C 0.4341(3) 0.3720(3) 0.9560(3) 0.016(1) Uani 1.00 1 d .
C(4) C 0.4324(3) 0.3041(3) 0.9045(3) 0.018(1) Uani 1.00 1 d .
C(5) C 0.3562(3) 0.2708(3) 0.8813(3) 0.020(1) Uani 1.00 1 d .
C(6) C 0.3704(3) 0.1978(3) 0.8343(3) 0.022(1) Uani 1.00 1 d .
C(7) C 0.2939(3) 0.1490(3) 0.8242(3) 0.026(1) Uani 1.00 1 d .
C(8) C 0.3385(4) 0.0809(3) 0.7823(3) 0.025(1) Uani 1.00 1 d .
C(9) C 0.4436(3) 0.0871(3) 0.7624(3) 0.019(1) Uani 1.00 1 d .
C(10) C 0.5198(3) 0.0321(3) 0.7147(3) 0.019(1) Uani 1.00 1 d .
C(11) C 0.6209(3) 0.0445(3) 0.6896(3) 0.018(1) Uani 1.00 1 d .
C(12) C 0.6982(4) -0.0106(3) 0.6394(3) 0.023(1) Uani 1.00 1 d .
C(13) C 0.7831(3) 0.0270(3) 0.6228(3) 0.020(1) Uani 1.00 1 d .
C(14) C 0.7633(3) 0.1059(3) 0.6604(3) 0.016(1) Uani 1.00 1 d .
C(15) C 0.8367(3) 0.1722(3) 0.6373(3) 0.017(1) Uani 1.00 1 d .
C(16) C 0.8190(3) 0.2083(3) 0.5534(3) 0.019(1) Uani 1.00 1 d .
C(17) C 0.8315(4) 0.1773(3) 0.4719(3) 0.023(1) Uani 1.00 1 d .
C(18) C 0.7947(4) 0.2382(3) 0.4242(3) 0.022(1) Uani 1.00 1 d .
C(19) C 0.7626(3) 0.3091(3) 0.4751(3) 0.018(1) Uani 1.00 1 d .
C(20) C 0.7330(3) 0.3904(3) 0.4563(3) 0.021(1) Uani 1.00 1 d .
C(21) C 0.7222(3) 0.4548(3) 0.5126(3) 0.020(1) Uani 1.00 1 d .
C(22) C 0.6910(3) 0.5409(3) 0.4993(3) 0.021(1) Uani 1.00 1 d .
C(23) C 0.6977(4) 0.5832(3) 0.5652(3) 0.022(1) Uani 1.00 1 d .
C(24) C 0.7308(3) 0.5265(3) 0.6234(3) 0.019(1) Uani 1.00 1 d .
C(25) C 0.7480(3) 0.5418(3) 0.7024(3) 0.020(1) Uani 1.00 1 d .
C(26) C 0.7583(3) 0.4809(3) 0.7655(3) 0.017(1) Uani 1.00 1 d .
C(27) C 0.7840(3) 0.4932(3) 0.8417(3) 0.018(1) Uani 1.00 1 d .
C(28) C 0.7726(3) 0.4228(3) 0.8898(3) 0.017(1) Uani 1.00 1 d .
C(29) C 0.7415(3) 0.3631(3) 0.8440(3) 0.016(1) Uani 1.00 1 d .
C(30) C 0.6990(3) 0.2821(3) 0.8850(3) 0.017(1) Uani 1.00 1 d .
C(31) C 0.2521(3) 0.3129(3) 0.9086(3) 0.024(1) Uani 1.00 1 d .
C(32) C 0.2168(4) 0.3688(3) 0.8549(4) 0.032(2) Uani 1.00 1 d .
C(33) C 0.1210(4) 0.4069(3) 0.8789(5) 0.040(2) Uani 1.00 1 d .
C(34) C 0.0623(4) 0.3896(4) 0.9575(5) 0.044(2) Uani 1.00 1 d .
C(35) C 0.0944(4) 0.3358(4) 1.0136(4) 0.045(2) Uani 1.00 1 d .
C(36) C 0.1898(4) 0.2973(4) 0.9876(4) 0.036(2) Uani 1.00 1 d .
C(37) C 0.4882(3) -0.0436(3) 0.6841(3) 0.020(1) Uani 1.00 1 d .
C(38) C 0.5000(3) -0.1197(3) 0.7236(3) 0.022(1) Uani 1.00 1 d .
C(39) C 0.4797(4) -0.1911(3) 0.6935(3) 0.023(1) Uani 1.00 1 d .
C(40) C 0.4427(3) -0.1866(3) 0.6224(3) 0.023(1) Uani 1.00 1 d .
C(41) C 0.4250(3) -0.1118(3) 0.5834(3) 0.022(1) Uani 1.00 1 d .
C(42) C 0.4498(3) -0.0411(3) 0.6135(3) 0.019(1) Uani 1.00 1 d .
C(43) C 0.9446(3) 0.1378(3) 0.6290(3) 0.022(1) Uani 1.00 1 d .
C(44) C 0.9704(4) 0.0761(4) 0.6837(4) 0.034(2) Uani 1.00 1 d .
C(45) C 1.0696(5) 0.0461(4) 0.6766(4) 0.050(2) Uani 1.00 1 d .
C(46) C 1.1433(4) 0.0829(4) 0.6175(4) 0.048(2) Uani 1.00 1 d .
C(47) C 1.1219(4) 0.1461(4) 0.5669(4) 0.039(2) Uani 1.00 1 d .
C(48) C 1.0228(3) 0.1735(3) 0.5726(4) 0.026(1) Uani 1.00 1 d .
C(49) C 0.7105(3) 0.4084(3) 0.3709(3) 0.019(1) Uani 1.00 1 d .
C(50) C 0.7833(4) 0.3997(3) 0.2960(3) 0.023(1) Uani 1.00 1 d .
C(51) C 0.7605(4) 0.4071(3) 0.2170(3) 0.028(1) Uani 1.00 1 d .
C(52) C 0.6638(4) 0.4271(3) 0.2138(3) 0.029(1) Uani 1.00 1 d .
C(53) C 0.5896(4) 0.4381(3) 0.2884(3) 0.023(1) Uani 1.00 1 d .
C(54) C 0.6139(3) 0.4287(3) 0.3652(3) 0.021(1) Uani 1.00 1 d .
C(55) C 0.7480(4) 0.6300(3) 0.7249(3) 0.022(1) Uani 1.00 1 d .
C(56) C 0.8184(4) 0.6805(3) 0.6802(3) 0.029(1) Uani 1.00 1 d .
C(57) C 0.8215(4) 0.7607(3) 0.7028(4) 0.034(2) Uani 1.00 1 d .
C(58) C 0.7542(4) 0.7903(3) 0.7743(4) 0.031(2) Uani 1.00 1 d .
C(59) C 0.6816(4) 0.7410(3) 0.8202(3) 0.028(1) Uani 1.00 1 d .
C(60) C 0.6784(4) 0.6627(3) 0.7954(3) 0.022(1) Uani 1.00 1 d .
C(61) C 0.7492(3) 0.2503(3) 0.9559(3) 0.016(1) Uani 1.00 1 d .
C(62) C 0.7020(3) 0.2385(3) 1.0411(3) 0.022(1) Uani 1.00 1 d .
C(63) C 0.7547(4) 0.2095(3) 1.0992(3) 0.031(2) Uani 1.00 1 d .
C(64) C 0.8553(4) 0.1922(4) 1.0744(4) 0.036(2) Uani 1.00 1 d .
C(65) C 0.9043(4) 0.2019(3) 0.9907(4) 0.031(2) Uani 1.00 1 d .
C(66) C 0.8530(3) 0.2304(3) 0.9321(3) 0.023(1) Uani 1.00 1 d .
C(67) C 0.5178(4) 0.2854(4) 0.5939(4) 0.036(2) Uani 1.00 1 d .
C(68) C 0.891(1) 0.6222(8) 0.3704(9) 0.065(4) Uiso 0.50 1 d P
C(69) C 0.9903(6) 0.6522(5) 0.3013(6) 0.017(2) Uiso 0.50 1 d P
C(70) C 0.3751(8) 0.9682(8) 0.0502(9) 0.159(5) Uiso 1.00 1 d .
H(1) H 0.773 0.223 0.762 0.04 Uiso 1.00 1 c .
H(2) H 0.5235 0.3220 0.5455 0.044 Uiso 1.00 1 c R
H(3) H 0.5722 0.2443 0.5835 0.044 Uiso 1.00 1 c R

loop_
_atom_site_aniso_label
_atom_site_aniso_U_11
_atom_site_aniso_U_22
_atom_site_aniso_U_33
_atom_site_aniso_U_12
_atom_site_aniso_U_13
_atom_site_aniso_U_23
Cu(1) 0.0147(3) 0.0174(3) 0.0141(3) -0.0026(2) -0.0013(2) -0.0060(2)
Cu(2) 0.0210(3) 0.0171(3) 0.0109(3) -0.0038(2) -0.0022(3) -0.0030(2)
Cl(1) 0.0377(7) 0.0306(7) 0.0273(8) -0.0086(6) -0.0023(6) -0.0079(6)
Cl(2) 0.0460(8) 0.0291(7) 0.0447(9) -0.0110(6) -0.0201(7) 0.0012(7)
F(1) 0.024(1) 0.024(1) 0.022(2) -0.002(1) -0.007(1) -0.010(1)
F(2) 0.020(1) 0.026(2) 0.024(2) 0.002(1) -0.003(1) -0.012(1)
F(3) 0.014(1) 0.053(2) 0.059(2) -0.005(1) 0.001(1) -0.034(2)
F(4) 0.026(2) 0.034(2) 0.049(2) -0.013(1) -0.002(1) -0.023(2)
F(5) 0.032(2) 0.019(2) 0.045(2) -0.003(1) 0.001(1) -0.015(1)
F(6) 0.021(1) 0.023(1) 0.031(2) 0.004(1) 0.004(1) -0.010(1)
F(7) 0.061(2) 0.022(2) 0.020(2) 0.010(1) -0.008(2) -0.013(1)
F(8) 0.049(2) 0.029(2) 0.014(2) 0.005(1) -0.009(1) -0.010(1)
F(9) 0.049(2) 0.023(2) 0.019(2) -0.003(1) -0.014(1) 0.001(1)
F(10) 0.060(2) 0.015(1) 0.024(2) 0.001(1) -0.015(2) -0.004(1)
F(11) 0.030(1) 0.024(2) 0.021(2) -0.008(1) -0.009(1) -0.004(1)
F(12) 0.034(2) 0.031(2) 0.015(2) -0.007(1) -0.013(1) -0.002(1)
F(13) 0.034(2) 0.048(2) 0.055(2) 0.004(2) 0.001(2) 0.018(2)
F(14) 0.035(2) 0.045(2) 0.100(3) 0.013(2) -0.014(2) 0.008(2)
F(15) 0.022(2) 0.067(3) 0.100(3) 0.011(2) -0.007(2) -0.048(2)
F(16) 0.027(2) 0.128(4) 0.045(3) -0.002(2) 0.013(2) -0.029(2)
F(17) 0.029(2) 0.121(3) 0.024(2) 0.001(2) -0.001(2) 0.005(2)
F(18) 0.057(2) 0.026(2) 0.028(2) -0.006(1) -0.024(2) -0.001(1)
F(19) 0.047(2) 0.018(1) 0.033(2) -0.008(1) -0.010(2) -0.000(1)
F(20) 0.049(2) 0.022(2) 0.034(2) -0.014(1) -0.010(2) -0.009(1)
F(21) 0.041(2) 0.029(2) 0.029(2) -0.009(1) -0.019(2) -0.005(1)
F(22) 0.029(1) 0.020(1) 0.026(2) -0.004(1) -0.010(1) -0.001(1)
F(23) 0.041(2) 0.063(2) 0.050(2) -0.010(2) -0.020(2) 0.029(2)
F(24) 0.066(3) 0.090(3) 0.090(3) 0.025(2) -0.041(3) 0.021(3)
F(25) 0.026(2) 0.147(4) 0.086(3) 0.029(2) -0.014(2) -0.008(3)
F(26) 0.021(2) 0.095(3) 0.048(2) -0.014(2) 0.010(2) -0.010(2)
F(27) 0.033(2) 0.054(2) 0.043(2) -0.011(2) -0.004(2) 0.010(2)
F(28) 0.025(1) 0.048(2) 0.021(2) -0.003(1) -0.001(1) -0.002(1)
F(29) 0.038(2) 0.069(2) 0.011(2) -0.000(2) 0.003(1) -0.006(2)
F(30) 0.049(2) 0.067(2) 0.015(2) -0.003(2) -0.013(2) -0.001(2)
F(31) 0.031(2) 0.038(2) 0.031(2) -0.004(1) -0.016(1) -0.003(1)
F(32) 0.025(1) 0.034(2) 0.015(2) -0.001(1) 0.002(1) -0.004(1)
F(33) 0.051(2) 0.037(2) 0.029(2) -0.020(2) 0.011(2) -0.006(2)
F(34) 0.074(2) 0.034(2) 0.044(2) -0.033(2) 0.002(2) -0.001(2)
F(35) 0.075(2) 0.021(2) 0.042(2) -0.015(2) -0.016(2) -0.006(2)
F(36) 0.045(2) 0.028(2) 0.023(2) 0.004(1) -0.008(1) -0.011(1)
F(37) 0.034(2) 0.026(2) 0.020(2) -0.006(1) -0.002(1) -0.003(1)
F(38) 0.025(2) 0.051(2) 0.019(2) 0.006(1) -0.002(1) 0.005(1)
F(39) 0.040(2) 0.090(3) 0.018(2) 0.002(2) -0.003(2) 0.019(2)
F(40) 0.040(2) 0.104(3) 0.033(2) 0.004(2) -0.019(2) 0.023(2)
F(41) 0.019(2) 0.095(3) 0.038(2) 0.003(2) -0.009(2) 0.014(2)
F(42) 0.022(1) 0.055(2) 0.020(2) 0.001(1) -0.001(1) 0.002(1)
O(1) 0.020(2) 0.017(2) 0.012(2) -0.004(1) -0.003(1) -0.005(1)
O(2) 0.017(2) 0.015(2) 0.011(2) -0.002(1) 0.001(1) -0.001(1)
N(1) 0.018(2) 0.017(2) 0.017(2) -0.005(2) -0.004(2) -0.001(2)
N(2) 0.015(2) 0.019(2) 0.020(2) -0.001(2) -0.002(2) -0.008(2)
N(3) 0.014(2) 0.015(2) 0.013(2) -0.002(2) -0.001(2) -0.004(2)
N(4) 0.019(2) 0.015(2) 0.013(2) -0.009(2) 0.000(2) -0.001(2)
N(5) 0.025(2) 0.019(2) 0.012(2) -0.002(2) -0.002(2) -0.006(2)
N(6) 0.019(2) 0.022(2) 0.010(2) -0.002(2) -0.003(2) -0.005(2)
C(1) 0.019(2) 0.017(2) 0.010(2) -0.003(2) -0.002(2) 0.001(2)
C(2) 0.021(2) 0.020(3) 0.011(2) -0.008(2) -0.003(2) -0.001(2)
C(3) 0.017(2) 0.015(2) 0.013(2) 0.003(2) 0.001(2) -0.004(2)
C(4) 0.016(2) 0.020(2) 0.016(3) 0.001(2) -0.003(2) -0.006(2)
C(5) 0.020(2) 0.020(3) 0.017(3) -0.004(2) 0.001(2) -0.003(2)
C(6) 0.018(2) 0.027(3) 0.019(3) -0.001(2) -0.001(2) -0.011(2)
C(7) 0.013(2) 0.035(3) 0.030(3) -0.001(2) -0.002(2) -0.014(2)
C(8) 0.028(3) 0.025(3) 0.022(3) -0.012(2) -0.004(2) -0.009(2)
C(9) 0.018(2) 0.020(3) 0.019(3) -0.002(2) -0.006(2) -0.004(2)
C(10) 0.023(2) 0.018(2) 0.017(3) -0.004(2) -0.005(2) -0.002(2)
C(11) 0.022(2) 0.018(2) 0.013(3) -0.005(2) -0.001(2) -0.002(2)
C(12) 0.030(3) 0.013(2) 0.024(3) -0.003(2) -0.002(2) -0.007(2)
C(13) 0.016(2) 0.020(3) 0.020(3) 0.002(2) -0.000(2) -0.004(2)
C(14) 0.013(2) 0.019(2) 0.016(3) 0.001(2) -0.005(2) -0.001(2)
C(15) 0.017(2) 0.021(2) 0.012(2) -0.002(2) -0.000(2) -0.006(2)
C(16) 0.017(2) 0.021(3) 0.018(3) -0.003(2) -0.002(2) -0.005(2)
C(17) 0.027(3) 0.019(3) 0.021(3) -0.003(2) 0.001(2) -0.009(2)
C(18) 0.031(3) 0.025(3) 0.012(3) -0.006(2) -0.007(2) -0.004(2)
C(19) 0.019(2) 0.021(3) 0.016(3) -0.003(2) -0.006(2) -0.005(2)
C(20) 0.023(2) 0.028(3) 0.011(3) -0.006(2) -0.004(2) -0.000(2)
C(21) 0.026(3) 0.020(3) 0.015(3) -0.004(2) -0.004(2) -0.003(2)
C(22) 0.021(2) 0.026(3) 0.014(3) -0.002(2) -0.002(2) 0.002(2)
C(23) 0.032(3) 0.016(3) 0.017(3) -0.004(2) -0.002(2) -0.002(2)
C(24) 0.025(2) 0.017(2) 0.012(3) -0.004(2) 0.001(2) -0.001(2)
C(25) 0.023(2) 0.022(3) 0.015(3) -0.004(2) -0.001(2) -0.005(2)
C(26) 0.017(2) 0.017(2) 0.017(3) -0.006(2) -0.002(2) -0.002(2)
C(27) 0.021(2) 0.016(2) 0.019(3) -0.006(2) -0.006(2) -0.005(2)
C(28) 0.018(2) 0.022(3) 0.012(3) -0.004(2) -0.002(2) -0.005(2)
C(29) 0.014(2) 0.023(3) 0.009(2) -0.003(2) -0.001(2) -0.003(2)
C(30) 0.016(2) 0.026(3) 0.010(2) -0.004(2) -0.001(2) -0.004(2)
C(31) 0.018(2) 0.023(3) 0.030(3) -0.004(2) -0.002(2) -0.014(2)
C(32) 0.017(3) 0.030(3) 0.046(4) 0.000(2) -0.003(3) -0.008(3)
C(33) 0.027(3) 0.026(3) 0.069(5) 0.004(3) -0.014(3) -0.008(3)
C(34) 0.015(3) 0.048(4) 0.068(5) 0.003(3) -0.003(3) -0.036(4)
C(35) 0.019(3) 0.077(5) 0.036(4) -0.003(3) 0.003(3) -0.031(3)
C(36) 0.020(3) 0.064(4) 0.026(3) 0.002(3) -0.006(3) -0.019(3)
C(37) 0.015(2) 0.022(3) 0.021(3) -0.005(2) 0.000(2) -0.007(2)
C(38) 0.024(3) 0.024(3) 0.019(3) -0.004(2) -0.008(2) -0.000(2)
C(39) 0.028(3) 0.017(3) 0.022(3) -0.002(2) -0.003(2) -0.002(2)
C(40) 0.023(3) 0.022(3) 0.021(3) -0.010(2) 0.003(2) -0.009(2)
C(41) 0.028(3) 0.021(3) 0.020(3) -0.006(2) -0.006(2) -0.002(2)
C(42) 0.019(2) 0.019(3) 0.018(3) -0.007(2) 0.000(2) 0.000(2)
C(43) 0.019(2) 0.026(3) 0.022(3) 0.002(2) -0.007(2) -0.007(2)
C(44) 0.028(3) 0.042(3) 0.032(3) -0.005(3) -0.008(3) 0.002(3)
C(45) 0.045(4) 0.056(4) 0.053(5) 0.012(3) -0.029(4) 0.004(4)
C(46) 0.020(3) 0.075(5) 0.044(4) 0.021(3) -0.005(3) -0.018(4)
C(47) 0.024(3) 0.063(4) 0.028(3) -0.007(3) -0.001(3) -0.015(3)
C(48) 0.017(2) 0.032(3) 0.029(3) -0.002(2) -0.003(2) -0.012(2)
C(49) 0.027(3) 0.017(2) 0.013(3) -0.005(2) -0.005(2) -0.001(2)
C(50) 0.026(3) 0.024(3) 0.019(3) -0.007(2) -0.005(2) 0.001(2)
C(51) 0.034(3) 0.038(3) 0.009(3) -0.005(2) 0.002(2) -0.003(2)
C(52) 0.045(3) 0.030(3) 0.015(3) -0.006(3) -0.014(3) -0.000(2)
C(53) 0.027(3) 0.022(3) 0.022(3) 0.000(2) -0.009(2) -0.003(2)
C(54) 0.026(3) 0.019(3) 0.017(3) -0.006(2) -0.002(2) -0.002(2)
C(55) 0.030(3) 0.019(3) 0.020(3) -0.006(2) -0.008(2) -0.002(2)
C(56) 0.040(3) 0.028(3) 0.016(3) -0.011(2) -0.000(2) -0.004(2)
C(57) 0.052(3) 0.024(3) 0.029(3) -0.018(3) -0.011(3) 0.005(3)
C(58) 0.048(3) 0.019(3) 0.029(3) -0.006(2) -0.016(3) -0.004(2)
C(59) 0.036(3) 0.028(3) 0.019(3) 0.001(2) -0.007(3) -0.007(2)
C(60) 0.028(3) 0.021(3) 0.017(3) -0.001(2) -0.008(2) 0.002(2)
C(61) 0.017(2) 0.016(2) 0.015(3) -0.005(2) -0.004(2) -0.001(2)
C(62) 0.022(3) 0.026(3) 0.018(3) -0.002(2) -0.003(2) -0.005(2)
C(63) 0.031(3) 0.047(3) 0.012(3) -0.002(3) -0.002(2) 0.006(2)
C(64) 0.030(3) 0.054(4) 0.026(3) 0.001(3) -0.019(3) 0.010(3)
C(65) 0.018(2) 0.042(3) 0.033(3) -0.003(2) -0.009(3) 0.006(3)
C(66) 0.020(2) 0.032(3) 0.015(3) -0.000(2) -0.000(2) -0.000(2)
C(67) 0.042(3) 0.044(4) 0.023(3) -0.008(3) -0.006(3) -0.006(3)

loop_
_atom_type_symbol
_atom_type_description
_atom_type_scat_dispersion_real
_atom_type_scat_dispersion_imag
_atom_type_scat_source
C C 0.003 0.002
;
International Tables for Crystallography
(1992, Vol. C, Tables 4.2.6.8 and 6.1.1.4)
;
N N 0.006 0.003
;
International Tables for Crystallography
(1992, Vol. C, Tables 4.2.6.8 and 6.1.1.4)
;
O O 0.011 0.006
;
International Tables for Crystallography
(1992, Vol. C, Tables 4.2.6.8 and 6.1.1.4)
;
F F 0.017 0.010
;
International Tables for Crystallography
(1992, Vol. C, Tables 4.2.6.8 and 6.1.1.4)
;
Cu Cu 0.320 1.265
;
International Tables for Crystallography
(1992, Vol. C, Tables 4.2.6.8 and 6.1.1.4)
;
H H 0.000 0.000
;
International Tables for Crystallography
(1992, Vol. C, Table 6.1.1.4)
;
Cl Cl 0.148 0.159
;
International Tables for Crystallography
(1992, Vol. C, Tables 4.2.6.8 and 6.1.1.4)
;

loop_
_geom_angle_atom_site_label_1
_geom_angle_atom_site_label_2
_geom_angle_atom_site_label_3
_geom_angle
N(1) Cu(1) O(1) 80.2(1)
N(2) Cu(1) O(1) 164.4(1)
N(3) Cu(1) O(1) 96.0(1)
Cu(1) O(1) C(30) 118.6(2)
N(2) Cu(1) N(1) 89.7(2)
N(3) Cu(1) N(1) 173.6(1)
Cu(1) N(1) C(1) 118.5(3)
Cu(1) N(1) C(4) 131.0(3)
N(3) Cu(1) N(2) 95.1(2)
Cu(1) N(2) C(6) 126.1(3)
Cu(1) N(2) C(9) 125.0(3)
Cu(1) N(3) C(11) 117.7(3)
Cu(1) N(3) C(14) 132.4(3)
N(4) Cu(2) O(2) 80.1(1)
N(5) Cu(2) O(2) 162.8(1)
N(6) Cu(2) O(2) 95.3(1)
Cu(2) O(2) C(15) 119.0(3)
N(5) Cu(2) N(4) 89.8(2)
N(6) Cu(2) N(4) 170.3(2)
Cu(2) N(4) C(16) 118.7(3)
Cu(2) N(4) C(19) 131.8(3)
N(6) Cu(2) N(5) 96.6(2)
Cu(2) N(5) C(21) 125.5(3)
Cu(2) N(5) C(24) 124.1(3)
Cu(2) N(6) C(26) 115.5(3)
Cu(2) N(6) C(29) 129.9(3)
Cl(1) C(67) Cl(2) 113.1(3)
Cl(3) C(68) Cl(4) 125.6(8)
Cl(3) C(68) C(69) 74.1(6)
C(69) Cl(3) C(68) 50.7(5)
Cl(3) C(69) Cl(4) 121.1(5)
Cl(3) C(69) C(68) 55.2(6)
Cl(4) C(68) C(69) 51.6(5)
C(69) Cl(4) C(68) 62.4(6)
Cl(4) C(69) C(68) 66.0(6)
Cl(5) C(70) Cl(6) 134.8(8)
F(1) C(2) C(1) 125.7(4)
F(1) C(2) C(3) 127.3(4)
F(2) C(3) C(4) 124.7(4)
F(2) C(3) C(2) 127.5(4)
F(3) C(7) C(6) 125.8(4)
F(3) C(7) C(8) 126.1(5)
F(4) C(8) C(9) 126.7(4)
F(4) C(8) C(7) 125.7(4)
F(5) C(12) C(11) 126.6(4)
F(5) C(12) C(13) 126.2(4)
F(6) C(13) C(14) 126.1(4)
F(6) C(13) C(12) 124.8(4)
F(7) C(17) C(16) 126.6(4)
F(7) C(17) C(18) 126.1(5)
F(8) C(18) C(19) 127.1(4)
F(8) C(18) C(17) 124.8(4)
F(9) C(22) C(21) 125.2(4)
F(9) C(22) C(23) 125.9(4)
F(10) C(23) C(24) 125.8(5)
F(10) C(23) C(22) 126.3(5)
F(11) C(27) C(26) 127.0(4)
F(11) C(27) C(28) 124.7(5)
F(12) C(28) C(29) 126.1(4)
F(12) C(28) C(27) 125.4(5)
F(13) C(32) C(31) 120.2(4)
F(13) C(32) C(33) 118.7(5)
F(14) C(33) C(32) 120.1(5)
F(14) C(33) C(34) 120.7(5)
F(15) C(34) C(33) 119.5(6)
F(15) C(34) C(35) 118.5(5)
F(16) C(35) C(36) 120.6(6)
F(16) C(35) C(34) 121.6(5)
F(17) C(36) C(31) 119.5(4)
F(17) C(36) C(35) 118.0(5)
F(18) C(38) C(37) 119.0(5)
F(18) C(38) C(39) 118.5(4)
F(19) C(39) C(38) 121.7(5)
F(19) C(39) C(40) 119.4(4)
F(20) C(40) C(39) 119.5(4)
F(20) C(40) C(41) 119.7(5)
F(21) C(41) C(42) 120.7(4)
F(21) C(41) C(40) 120.3(5)
F(22) C(42) C(37) 119.3(4)
F(22) C(42) C(41) 119.0(5)
F(23) C(44) C(43) 119.9(4)
F(23) C(44) C(45) 118.0(5)
F(24) C(45) C(44) 118.6(5)
F(24) C(45) C(46) 122.7(6)
F(25) C(46) C(45) 118.5(6)
F(25) C(46) C(47) 120.3(5)
F(26) C(47) C(46) 121.1(5)
F(26) C(47) C(48) 119.3(5)
F(27) C(48) C(43) 121.6(4)
F(27) C(48) C(47) 116.0(4)
F(28) C(50) C(49) 120.9(5)
F(28) C(50) C(51) 117.4(4)
F(29) C(51) C(50) 120.7(4)
F(29) C(51) C(52) 119.8(5)
F(30) C(52) C(51) 120.5(4)
F(30) C(52) C(53) 119.6(5)
F(31) C(53) C(54) 121.1(4)
F(31) C(53) C(52) 119.5(5)
F(32) C(54) C(49) 120.1(5)
F(32) C(54) C(53) 117.6(4)
F(33) C(56) C(55) 119.7(4)
F(33) C(56) C(57) 117.8(4)
F(34) C(57) C(56) 121.0(4)
F(34) C(57) C(58) 119.8(5)
F(35) C(58) C(59) 120.4(4)
F(35) C(58) C(57) 120.0(5)
F(36) C(59) C(60) 120.4(4)
F(36) C(59) C(58) 119.5(5)
F(37) C(60) C(55) 120.8(4)
F(37) C(60) C(59) 117.7(4)
F(38) C(62) C(61) 121.3(4)
F(38) C(62) C(63) 117.6(4)
F(39) C(63) C(62) 119.3(4)
F(39) C(63) C(64) 119.7(5)
F(40) C(64) C(63) 120.4(5)
F(40) C(64) C(65) 120.1(4)
F(41) C(65) C(66) 119.0(4)
F(41) C(65) C(64) 120.8(5)
F(42) C(66) C(61) 119.4(4)
F(42) C(66) C(65) 119.0(4)
O(1) C(30) C(1) 106.2(4)
O(1) C(30) C(29) 115.8(3)
O(1) C(30) C(61) 107.0(4)
O(2) C(15) C(14) 115.5(3)
O(2) C(15) C(16) 105.9(4)
O(2) C(15) C(43) 107.3(4)
C(4) N(1) C(1) 109.5(4)
N(1) C(1) C(30) 115.9(4)
N(1) C(1) C(2) 109.3(4)
N(1) C(4) C(5) 120.9(4)
N(1) C(4) C(3) 106.4(4)
N(2) C(6) C(5) 126.3(4)
C(9) N(2) C(6) 108.7(4)
N(2) C(6) C(7) 107.1(4)
N(2) C(9) C(10) 123.7(4)
N(2) C(9) C(8) 108.7(4)
N(3) C(11) C(10) 126.6(4)
C(14) N(3) C(11) 107.1(3)
N(3) C(11) C(12) 107.4(4)
N(3) C(14) C(15) 126.9(4)
N(3) C(14) C(13) 109.1(4)
N(4) C(16) C(15) 115.5(4)
C(19) N(4) C(16) 108.7(4)
N(4) C(16) C(17) 109.7(4)
N(4) C(19) C(20) 120.7(4)
N(4) C(19) C(18) 106.2(4)
N(5) C(21) C(20) 126.2(4)
C(24) N(5) C(21) 108.4(4)
N(5) C(21) C(22) 106.2(4)
N(5) C(24) C(25) 122.6(4)
N(5) C(24) C(23) 108.6(4)
N(6) C(26) C(25) 125.3(5)
C(29) N(6) C(26) 106.6(4)
N(6) C(26) C(27) 107.9(4)
N(6) C(29) C(30) 126.3(4)
N(6) C(29) C(28) 108.7(4)
C(30) C(1) C(2) 134.0(4)
C(1) C(2) C(3) 107.0(4)
C(1) C(30) C(29) 102.6(3)
C(1) C(30) C(61) 115.5(4)
C(2) C(3) C(4) 107.7(4)
C(3) C(4) C(5) 132.6(4)
C(4) C(5) C(6) 123.1(4)
C(4) C(5) C(31) 118.7(4)
C(31) C(5) C(6) 118.2(4)
C(5) C(6) C(7) 126.4(4)
C(5) C(31) C(32) 120.6(4)
C(5) C(31) C(36) 121.8(5)
C(6) C(7) C(8) 107.9(4)
C(7) C(8) C(9) 107.5(5)
C(8) C(9) C(10) 127.6(5)
C(9) C(10) C(11) 125.7(4)
C(9) C(10) C(37) 117.0(4)
C(37) C(10) C(11) 117.2(4)
C(10) C(11) C(12) 125.7(5)
C(10) C(37) C(38) 120.8(5)
C(10) C(37) C(42) 122.0(4)
C(11) C(12) C(13) 107.2(4)
C(12) C(13) C(14) 109.1(4)
C(13) C(14) C(15) 122.5(3)
C(14) C(15) C(16) 102.1(4)
C(14) C(15) C(43) 113.1(4)
C(15) C(16) C(17) 134.7(4)
C(43) C(15) C(16) 112.8(3)
C(15) C(43) C(44) 122.4(4)
C(15) C(43) C(48) 121.2(4)
C(16) C(17) C(18) 107.3(4)
C(17) C(18) C(19) 108.0(4)
C(18) C(19) C(20) 132.8(5)
C(19) C(20) C(21) 123.4(5)
C(19) C(20) C(49) 117.0(4)
C(49) C(20) C(21) 119.6(4)
C(20) C(21) C(22) 127.5(5)
C(20) C(49) C(50) 121.7(4)
C(20) C(49) C(54) 120.8(4)
C(21) C(22) C(23) 108.9(4)
C(22) C(23) C(24) 107.8(4)
C(23) C(24) C(25) 128.8(4)
C(24) C(25) C(26) 125.2(4)
C(24) C(25) C(55) 118.1(4)
C(55) C(25) C(26) 116.5(4)
C(25) C(26) C(27) 126.5(4)
C(25) C(55) C(56) 122.1(4)
C(25) C(55) C(60) 120.7(4)
C(26) C(27) C(28) 108.2(4)
C(27) C(28) C(29) 108.4(4)
C(28) C(29) C(30) 123.4(4)
C(29) C(30) C(61) 110.1(4)
C(30) C(61) C(62) 126.2(4)
C(30) C(61) C(66) 117.3(4)
C(36) C(31) C(32) 117.6(4)
C(31) C(32) C(33) 121.0(5)
C(31) C(36) C(35) 122.4(5)
C(32) C(33) C(34) 119.2(6)
C(33) C(34) C(35) 122.0(5)
C(34) C(35) C(36) 117.7(5)
C(42) C(37) C(38) 117.1(5)
C(37) C(38) C(39) 122.5(5)
C(37) C(42) C(41) 121.7(4)
C(38) C(39) C(40) 118.9(4)
C(39) C(40) C(41) 120.7(5)
C(40) C(41) C(42) 119.0(5)
C(43) C(44) C(45) 122.0(5)
C(48) C(43) C(44) 116.0(4)
C(43) C(48) C(47) 122.4(5)
C(44) C(45) C(46) 118.6(6)
C(45) C(46) C(47) 121.2(5)
C(46) C(47) C(48) 119.6(5)
C(49) C(50) C(51) 121.6(5)
C(54) C(49) C(50) 117.3(5)
C(49) C(54) C(53) 122.3(4)
C(50) C(51) C(52) 119.4(4)
C(51) C(52) C(53) 119.9(5)
C(52) C(53) C(54) 119.4(5)
C(60) C(55) C(56) 117.1(4)
C(55) C(56) C(57) 122.4(4)
C(55) C(60) C(59) 121.5(4)
C(56) C(57) C(58) 119.2(5)
C(57) C(58) C(59) 119.6(5)
C(58) C(59) C(60) 120.1(4)
C(66) C(61) C(62) 116.5(4)
C(61) C(62) C(63) 121.1(4)
C(61) C(66) C(65) 121.6(4)
C(62) C(63) C(64) 121.0(5)
C(63) C(64) C(65) 119.5(5)
C(64) C(65) C(66) 120.2(4)
Cu(1) O(1) H(1) 103
Cu(2) O(2) H(1) 109
Cl(1) C(67) H(3) 108.6
Cl(1) C(67) H(2) 108.5
Cl(2) C(67) H(3) 108.6
Cl(2) C(67) H(2) 108.7
H(1) O(1) C(30) 115
O(1) H(1) O(2) 165
H(1) O(2) C(15) 114
H(3) C(67) H(2) 109.5

loop_
_geom_bond_atom_site_label_1
_geom_bond_atom_site_label_2
_geom_bond_distance
Cu(1) O(1) 1.967(4)
Cu(1) N(1) 1.917(4)
Cu(1) N(2) 1.950(4)
Cu(1) N(3) 1.982(4)
Cu(2) O(2) 1.981(3)
Cu(2) N(4) 1.913(4)
Cu(2) N(5) 1.938(4)
Cu(2) N(6) 1.971(4)
Cl(1) C(67) 1.774(6)
Cl(2) C(67) 1.766(6)
Cl(3) C(68) 1.73(1)
Cl(3) C(69) 2.03(1)
Cl(4) C(68) 1.68(1)
Cl(4) C(69) 1.44(1)
Cl(5) C(70) 2.03(2)
Cl(6) C(70) 1.83(1)
F(1) C(2) 1.330(6)
F(2) C(3) 1.335(5)
F(3) C(7) 1.334(5)
F(4) C(8) 1.340(6)
F(5) C(12) 1.325(6)
F(6) C(13) 1.353(5)
F(7) C(17) 1.345(5)
F(8) C(18) 1.336(6)
F(9) C(22) 1.350(6)
F(10) C(23) 1.345(5)
F(11) C(27) 1.349(6)
F(12) C(28) 1.351(6)
F(13) C(32) 1.341(6)
F(14) C(33) 1.346(8)
F(15) C(34) 1.360(6)
F(16) C(35) 1.320(7)
F(17) C(36) 1.356(7)
F(18) C(38) 1.347(6)
F(19) C(39) 1.357(5)
F(20) C(40) 1.350(6)
F(21) C(41) 1.342(7)
F(22) C(42) 1.339(5)
F(23) C(44) 1.341(6)
F(24) C(45) 1.329(8)
F(25) C(46) 1.350(7)
F(26) C(47) 1.367(6)
F(27) C(48) 1.347(6)
F(28) C(50) 1.341(6)
F(29) C(51) 1.336(5)
F(30) C(52) 1.330(7)
F(31) C(53) 1.347(6)
F(32) C(54) 1.347(5)
F(33) C(56) 1.354(5)
F(34) C(57) 1.346(6)
F(35) C(58) 1.346(6)
F(36) C(59) 1.355(5)
F(37) C(60) 1.331(5)
F(38) C(62) 1.334(5)
F(39) C(63) 1.351(6)
F(40) C(64) 1.351(7)
F(41) C(65) 1.348(5)
F(42) C(66) 1.333(5)
O(1) C(30) 1.405(6)
O(2) C(15) 1.418(6)
N(1) C(1) 1.313(7)
N(1) C(4) 1.402(5)
N(2) C(6) 1.383(5)
N(2) C(9) 1.350(6)
N(3) C(11) 1.423(6)
N(3) C(14) 1.356(5)
N(4) C(16) 1.339(6)
N(4) C(19) 1.406(6)
N(5) C(21) 1.386(7)
N(5) C(24) 1.376(6)
N(6) C(26) 1.419(6)
N(6) C(29) 1.371(6)
C(1) C(2) 1.436(6)
C(1) C(30) 1.529(6)
C(2) C(3) 1.362(7)
C(3) C(4) 1.431(7)
C(4) C(5) 1.381(7)
C(5) C(6) 1.421(7)
C(5) C(31) 1.514(6)
C(6) C(7) 1.437(7)
C(7) C(8) 1.348(7)
C(8) C(9) 1.430(6)
C(9) C(10) 1.418(6)
C(10) C(11) 1.394(6)
C(10) C(37) 1.498(7)
C(11) C(12) 1.442(6)
C(12) C(13) 1.342(7)
C(13) C(14) 1.426(6)
C(14) C(15) 1.520(6)
C(15) C(16) 1.526(7)
C(15) C(43) 1.532(6)
C(16) C(17) 1.409(7)
C(17) C(18) 1.369(7)
C(18) C(19) 1.429(7)
C(19) C(20) 1.389(7)
C(20) C(21) 1.403(7)
C(20) C(49) 1.512(7)
C(21) C(22) 1.449(6)
C(22) C(23) 1.336(7)
C(23) C(24) 1.419(7)
C(24) C(25) 1.410(7)
C(25) C(26) 1.410(7)
C(25) C(55) 1.502(7)
C(26) C(27) 1.409(7)
C(27) C(28) 1.348(6)
C(28) C(29) 1.422(7)
C(29) C(30) 1.539(6)
C(30) C(61) 1.542(7)
C(31) C(32) 1.372(8)
C(31) C(36) 1.377(7)
C(32) C(33) 1.388(7)
C(33) C(34) 1.359(9)
C(34) C(35) 1.36(1)
C(35) C(36) 1.388(7)
C(37) C(38) 1.378(7)
C(37) C(42) 1.387(8)
C(38) C(39) 1.367(7)
C(39) C(40) 1.382(8)
C(40) C(41) 1.371(7)
C(41) C(42) 1.383(7)
C(43) C(44) 1.389(8)
C(43) C(48) 1.380(6)
C(44) C(45) 1.402(8)
C(45) C(46) 1.370(8)
C(46) C(47) 1.342(9)
C(47) C(48) 1.394(7)
C(49) C(50) 1.373(6)
C(49) C(54) 1.385(7)
C(50) C(51) 1.400(8)
C(51) C(52) 1.374(8)
C(52) C(53) 1.385(6)
C(53) C(54) 1.376(8)
C(55) C(56) 1.371(7)
C(55) C(60) 1.391(6)
C(56) C(57) 1.384(8)
C(57) C(58) 1.371(7)
C(58) C(59) 1.385(7)
C(59) C(60) 1.368(7)
C(61) C(62) 1.383(6)
C(61) C(66) 1.410(6)
C(62) C(63) 1.381(8)
C(63) C(64) 1.363(7)
C(64) C(65) 1.365(7)
C(65) C(66) 1.373(8)
C(68) C(69) 1.63(1)
O(1) H(1) 1.22
O(2) H(1) 1.16
C(67) H(2) 0.9500
C(67) H(3) 0.9500

loop_
_geom_torsion_atom_site_label_1
_geom_torsion_atom_site_label_2
_geom_torsion_atom_site_label_3
_geom_torsion_atom_site_label_4
_geom_torsion
N(1) Cu(1) O(1) C(30) -7.6(3)
N(2) Cu(1) O(1) C(30) -57.6(5)
N(3) Cu(1) O(1) C(30) 167.3(3)
O(1) Cu(1) N(1) C(1) 5.2(3)
O(1) Cu(1) N(1) C(4) 173.1(4)
N(2) Cu(1) N(1) C(1) 173.3(3)
N(2) Cu(1) N(1) C(4) -18.9(4)
O(1) Cu(1) N(2) C(6) 59.3(6)
O(1) Cu(1) N(2) C(9) -114.7(5)
N(1) Cu(1) N(2) C(6) 10.3(4)
N(1) Cu(1) N(2) C(9) -163.7(4)
N(3) Cu(1) N(2) C(6) -165.5(4)
N(3) Cu(1) N(2) C(9) 20.5(4)
O(1) Cu(1) N(3) C(11) 142.9(3)
O(1) Cu(1) N(3) C(14) -15.2(4)
N(2) Cu(1) N(3) C(11) -26.1(3)
N(2) Cu(1) N(3) C(14) 175.8(4)
N(4) Cu(2) O(2) C(15) -0.9(3)
N(5) Cu(2) O(2) C(15) -55.8(5)
N(6) Cu(2) O(2) C(15) 170.6(3)
O(2) Cu(2) N(4) C(16) -5.7(3)
O(2) Cu(2) N(4) C(19) -173.8(4)
N(5) Cu(2) N(4) C(16) 160.3(3)
N(5) Cu(2) N(4) C(19) -7.8(4)
O(2) Cu(2) N(5) C(21) 70.7(6)
O(2) Cu(2) N(5) C(24) -127.2(4)
N(4) Cu(2) N(5) C(21) 17.0(3)
N(4) Cu(2) N(5) C(24) 179.1(3)
N(6) Cu(2) N(5) C(21) -155.8(3)
N(6) Cu(2) N(5) C(24) 6.3(4)
O(2) Cu(2) N(6) C(26) 138.7(3)
O(2) Cu(2) N(6) C(29) -5.6(4)
N(5) Cu(2) N(6) C(26) -28.9(3)
N(5) Cu(2) N(6) C(29) -173.2(4)
C(69) Cl(3) C(68) Cl(4) -2.6(7)
C(68) Cl(3) C(69) Cl(4) 2.9(6)
C(69) Cl(4) C(68) Cl(3) 3.2(9)
C(68) Cl(4) C(69) Cl(3) -2.6(5)
Cu(1) O(1) C(30) C(1) 7.8(4)
Cu(1) O(1) C(30) C(29) -105.2(4)
Cu(1) O(1) C(30) C(61) 131.7(3)
Cu(2) O(2) C(15) C(14) -106.2(4)
Cu(2) O(2) C(15) C(16) 5.9(4)
Cu(2) O(2) C(15) C(43) 126.7(3)
Cu(1) N(1) C(1) C(2) 168.6(3)
Cu(1) N(1) C(1) C(30) -2.3(5)
C(4) N(1) C(1) C(2) -1.7(5)
C(4) N(1) C(1) C(30) -172.6(4)
Cu(1) N(1) C(4) C(3) -166.9(3)
Cu(1) N(1) C(4) C(5) 15.7(7)
C(1) N(1) C(4) C(3) 1.8(5)
C(1) N(1) C(4) C(5) -175.7(4)
Cu(1) N(2) C(6) C(5) 0.6(7)
Cu(1) N(2) C(6) C(7) -174.9(4)
C(9) N(2) C(6) C(5) 175.5(5)
C(9) N(2) C(6) C(7) -0.1(4)
Cu(1) N(2) C(9) C(8) 173.6(4)
Cu(1) N(2) C(9) C(10) -7.9(7)
C(6) N(2) C(9) C(8) -1.3(5)
C(6) N(2) C(9) C(10) 177.2(4)
Cu(1) N(3) C(11) C(10) 23.0(7)
Cu(1) N(3) C(11) C(12) -161.9(3)
C(14) N(3) C(11) C(10) -173.7(5)
C(14) N(3) C(11) C(12) 1.4(5)
Cu(1) N(3) C(14) C(13) 158.1(4)
Cu(1) N(3) C(14) C(15) -35.6(7)
C(11) N(3) C(14) C(13) -1.7(5)
C(11) N(3) C(14) C(15) 164.6(5)
Cu(2) N(4) C(16) C(15) 10.8(5)
Cu(2) N(4) C(16) C(17) -173.1(3)
C(19) N(4) C(16) C(15) -178.6(3)
C(19) N(4) C(16) C(17) -2.4(5)
Cu(2) N(4) C(19) C(18) 172.8(3)
Cu(2) N(4) C(19) C(20) -1.4(6)
C(16) N(4) C(19) C(18) 3.8(5)
C(16) N(4) C(19) C(20) -170.4(4)
Cu(2) N(5) C(21) C(20) -19.3(6)
Cu(2) N(5) C(21) C(22) 164.8(3)
C(24) N(5) C(21) C(20) 176.2(4)
C(24) N(5) C(21) C(22) 0.3(4)
Cu(2) N(5) C(24) C(23) -165.8(3)
Cu(2) N(5) C(24) C(25) 14.9(6)
C(21) N(5) C(24) C(23) -1.1(5)
C(21) N(5) C(24) C(25) 179.6(4)
Cu(2) N(6) C(26) C(25) 36.4(5)
Cu(2) N(6) C(26) C(27) -149.5(3)
C(29) N(6) C(26) C(25) -171.5(4)
C(29) N(6) C(26) C(27) 2.6(4)
Cu(2) N(6) C(29) C(28) 144.9(4)
Cu(2) N(6) C(29) C(30) -49.2(6)
C(26) N(6) C(29) C(28) -1.8(4)
C(26) N(6) C(29) C(30) 164.2(4)
N(1) C(1) C(2) F(1) 178.6(4)
N(1) C(1) C(2) C(3) 1.0(5)
C(30) C(1) C(2) F(1) -12.9(8)
C(30) C(1) C(2) C(3) 169.6(5)
N(1) C(1) C(30) O(1) -3.5(5)
N(1) C(1) C(30) C(29) 118.4(4)
N(1) C(1) C(30) C(61) -121.9(5)
C(2) C(1) C(30) O(1) -171.5(5)
C(2) C(1) C(30) C(29) -49.6(7)
C(2) C(1) C(30) C(61) 70.1(7)
F(1) C(2) C(3) F(2) 0.7(8)
F(1) C(2) C(3) C(4) -177.4(5)
C(1) C(2) C(3) F(2) 178.2(4)
C(1) C(2) C(3) C(4) 0.1(4)
F(2) C(3) C(4) N(1) -179.3(4)
F(2) C(3) C(4) C(5) -2.3(8)
C(2) C(3) C(4) N(1) -1.1(5)
C(2) C(3) C(4) C(5) 175.9(5)
N(1) C(4) C(5) C(6) 1.9(7)
N(1) C(4) C(5) C(31) -179.3(4)
C(3) C(4) C(5) C(6) -174.8(5)
C(3) C(4) C(5) C(31) 4.1(8)
C(4) C(5) C(6) N(2) -9.8(8)
C(4) C(5) C(6) C(7) 164.9(5)
C(31) C(5) C(6) N(2) 171.4(4)
C(31) C(5) C(6) C(7) -13.9(7)
C(4) C(5) C(31) C(32) 95.3(6)
C(4) C(5) C(31) C(36) -84.4(6)
C(6) C(5) C(31) C(32) -85.8(6)
C(6) C(5) C(31) C(36) 94.5(7)
N(2) C(6) C(7) F(3) 178.3(5)
N(2) C(6) C(7) C(8) 1.5(6)
C(5) C(6) C(7) F(3) 2.8(9)
C(5) C(6) C(7) C(8) -174.0(5)
F(3) C(7) C(8) F(4) -0.3(8)
F(3) C(7) C(8) C(9) -179.0(5)
C(6) C(7) C(8) F(4) 176.4(5)
C(6) C(7) C(8) C(9) -2.3(6)
F(4) C(8) C(9) N(2) -176.4(5)
F(4) C(8) C(9) C(10) 5.1(9)
C(7) C(8) C(9) N(2) 2.3(6)
C(7) C(8) C(9) C(10) -176.2(5)
N(2) C(9) C(10) C(11) -5.0(8)
N(2) C(9) C(10) C(37) 179.0(5)
C(8) C(9) C(10) C(11) 173.3(5)
C(8) C(9) C(10) C(37) -2.8(8)
C(9) C(10) C(11) N(3) -4.3(8)
C(9) C(10) C(11) C(12) -178.5(5)
C(37) C(10) C(11) N(3) 171.8(4)
C(37) C(10) C(11) C(12) -2.5(7)
C(9) C(10) C(37) C(38) -103.9(5)
C(9) C(10) C(37) C(42) 78.7(5)
C(11) C(10) C(37) C(38) 79.7(6)
C(11) C(10) C(37) C(42) -97.7(5)
N(3) C(11) C(12) F(5) 179.1(5)
N(3) C(11) C(12) C(13) -0.5(6)
C(10) C(11) C(12) F(5) -5.8(9)
C(10) C(11) C(12) C(13) 174.6(5)
F(5) C(12) C(13) F(6) -0.2(7)
F(5) C(12) C(13) C(14) 179.9(4)
C(11) C(12) C(13) F(6) 179.4(5)
C(11) C(12) C(13) C(14) -0.5(6)
F(6) C(13) C(14) N(3) -178.5(5)
F(6) C(13) C(14) C(15) 14.5(8)
C(12) C(13) C(14) N(3) 1.4(6)
C(12) C(13) C(14) C(15) -165.6(5)
N(3) C(14) C(15) O(2) 29.2(7)
N(3) C(14) C(15) C(16) -85.1(6)
N(3) C(14) C(15) C(43) 153.4(5)
C(13) C(14) C(15) O(2) -166.1(4)
C(13) C(14) C(15) C(16) 79.5(5)
C(13) C(14) C(15) C(43) -42.0(6)
O(2) C(15) C(16) N(4) -10.2(5)
O(2) C(15) C(16) C(17) 174.9(5)
C(14) C(15) C(16) N(4) 111.0(4)
C(14) C(15) C(16) C(17) -63.9(6)
C(43) C(15) C(16) N(4) -127.3(4)
C(43) C(15) C(16) C(17) 57.8(7)
O(2) C(15) C(43) C(44) 89.3(6)
O(2) C(15) C(43) C(48) -83.1(6)
C(14) C(15) C(43) C(44) -39.2(7)
C(14) C(15) C(43) C(48) 148.4(5)
C(16) C(15) C(43) C(44) -154.5(5)
C(16) C(15) C(43) C(48) 33.1(7)
N(4) C(16) C(17) F(7) -179.5(4)
N(4) C(16) C(17) C(18) 0.0(5)
C(15) C(16) C(17) F(7) -4.4(9)
C(15) C(16) C(17) C(18) 175.1(5)
F(7) C(17) C(18) F(8) -0.4(8)
F(7) C(17) C(18) C(19) -178.1(5)
C(16) C(17) C(18) F(8) 180.0(4)
C(16) C(17) C(18) C(19) 2.3(5)
F(8) C(18) C(19) N(4) 178.7(5)
F(8) C(18) C(19) C(20) -8.1(9)
C(17) C(18) C(19) N(4) -3.8(5)
C(17) C(18) C(19) C(20) 169.5(5)
N(4) C(19) C(20) C(21) 5.1(7)
N(4) C(19) C(20) C(49) -174.0(4)
C(18) C(19) C(20) C(21) -167.3(5)
C(18) C(19) C(20) C(49) 13.5(7)
C(19) C(20) C(21) N(5) 5.6(7)
C(19) C(20) C(21) C(22) -179.3(4)
C(49) C(20) C(21) N(5) -175.3(4)
C(49) C(20) C(21) C(22) -0.2(5)
C(19) C(20) C(49) C(50) -65.6(6)
C(19) C(20) C(49) C(54) 109.9(5)
C(21) C(20) C(49) C(50) 115.2(5)
C(21) C(20) C(49) C(54) -69.3(6)
N(5) C(21) C(22) F(9) 179.9(3)
N(5) C(21) C(22) C(23) 0.6(5)
C(20) C(21) C(22) F(9) 4.0(7)
C(20) C(21) C(22) C(23) -175.2(4)
F(9) C(22) C(23) F(10) 2.5(8)
F(9) C(22) C(23) C(24) 179.5(4)
C(21) C(22) C(23) F(10) -178.2(4)
C(21) C(22) C(23) C(24) -1.3(5)
F(10) C(23) C(24) N(5) 178.4(4)
F(10) C(23) C(24) C(25) -2.3(8)
C(22) C(23) C(24) N(5) 1.5(5)
C(22) C(23) C(24) C(25) -179.3(4)
N(5) C(24) C(25) C(26) -16.5(7)
N(5) C(24) C(25) C(55) 168.3(4)
C(23) C(24) C(25) C(26) 164.4(4)
C(23) C(24) C(25) C(55) -10.9(7)
C(24) C(25) C(26) N(6) -12.9(7)
C(24) C(25) C(26) C(27) 174.1(4)
C(55) C(25) C(26) N(6) 162.4(4)
C(55) C(25) C(26) C(27) -10.6(6)
C(24) C(25) C(55) C(56) -65.2(7)
C(24) C(25) C(55) C(60) 118.0(5)
C(26) C(25) C(55) C(56) 119.1(6)
C(26) C(25) C(55) C(60) -57.7(7)
N(6) C(26) C(27) F(11) 176.5(4)
N(6) C(26) C(27) C(28) -2.5(5)
C(25) C(26) C(27) F(11) -9.5(7)
C(25) C(26) C(27) C(28) 171.6(4)
F(11) C(27) C(28) F(12) 6.2(7)
F(11) C(27) C(28) C(29) -177.7(4)
C(26) C(27) C(28) F(12) -174.8(4)
C(26) C(27) C(28) C(29) 1.3(5)
F(12) C(28) C(29) N(6) 176.4(4)
F(12) C(28) C(29) C(30) 10.0(7)
C(27) C(28) C(29) N(6) 0.3(5)
C(27) C(28) C(29) C(30) -166.1(4)
N(6) C(29) C(30) O(1) 40.9(6)
N(6) C(29) C(30) C(1) -74.2(5)
N(6) C(29) C(30) C(61) 162.4(4)
C(28) C(29) C(30) O(1) -155.0(4)
C(28) C(29) C(30) C(1) 89.8(5)
C(28) C(29) C(30) C(61) -33.6(5)
O(1) C(30) C(61) C(62) -114.2(5)
O(1) C(30) C(61) C(66) 65.1(5)
C(1) C(30) C(61) C(62) 3.7(7)
C(1) C(30) C(61) C(66) -177.0(4)
C(29) C(30) C(61) C(62) 119.2(5)
C(29) C(30) C(61) C(66) -61.4(5)
C(5) C(31) C(32) F(13) 0.7(8)
C(5) C(31) C(32) C(33) 179.1(5)
C(36) C(31) C(32) F(13) -179.6(5)
C(36) C(31) C(32) C(33) -1.2(9)
C(5) C(31) C(36) F(17) -2.4(9)
C(5) C(31) C(36) C(35) 179.6(6)
C(32) C(31) C(36) F(17) 177.9(5)
C(32) C(31) C(36) C(35) -0.1(7)
F(13) C(32) C(33) F(14) -0.5(9)
F(13) C(32) C(33) C(34) 179.7(6)
C(31) C(32) C(33) F(14) -178.9(6)
C(31) C(32) C(33) C(34) 1(1)
F(14) C(33) C(34) F(15) 1.1(9)
F(14) C(33) C(34) C(35) -179.9(5)
C(32) C(33) C(34) F(15) -179.3(6)
C(32) C(33) C(34) C(35) -0.1(8)
F(15) C(34) C(35) F(16) 0(1)
F(15) C(34) C(35) C(36) 178.0(7)
C(33) C(34) C(35) F(16) -178.4(7)
C(33) C(34) C(35) C(36) -1(1)
F(16) C(35) C(36) F(17) 0(1)
F(16) C(35) C(36) C(31) 178.6(7)
C(34) C(35) C(36) F(17) -176.7(6)
C(34) C(35) C(36) C(31) 1(1)
C(10) C(37) C(38) F(18) 3.1(6)
C(10) C(37) C(38) C(39) -174.5(4)
C(42) C(37) C(38) F(18) -179.4(4)
C(42) C(37) C(38) C(39) 3.0(6)
C(10) C(37) C(42) F(22) -3.8(6)
C(10) C(37) C(42) C(41) 177.0(4)
C(38) C(37) C(42) F(22) 178.7(3)
C(38) C(37) C(42) C(41) -0.4(6)
F(18) C(38) C(39) F(19) 0.7(6)
F(18) C(38) C(39) C(40) -179.9(3)
C(37) C(38) C(39) F(19) 178.3(4)
C(37) C(38) C(39) C(40) -2.3(7)
F(19) C(39) C(40) F(20) -0.1(5)
F(19) C(39) C(40) C(41) 178.3(4)
C(38) C(39) C(40) F(20) -179.5(4)
C(38) C(39) C(40) C(41) -1.1(6)
F(20) C(40) C(41) F(21) -0.2(5)
F(20) C(40) C(41) C(42) -178.1(4)
C(39) C(40) C(41) F(21) -178.6(4)
C(39) C(40) C(41) C(42) 3.5(6)
F(21) C(41) C(42) F(22) 0.2(5)
F(21) C(41) C(42) C(37) 179.4(4)
C(40) C(41) C(42) F(22) 178.1(4)
C(40) C(41) C(42) C(37) -2.7(6)
C(15) C(43) C(44) F(23) 4.3(9)
C(15) C(43) C(44) C(45) -178.8(6)
C(48) C(43) C(44) F(23) 177.1(5)
C(48) C(43) C(44) C(45) -6.0(9)
C(15) C(43) C(48) F(27) -0.6(8)
C(15) C(43) C(48) C(47) 176.7(5)
C(44) C(43) C(48) F(27) -173.5(5)
C(44) C(43) C(48) C(47) 3.8(8)
F(23) C(44) C(45) F(24) 0.4(9)
F(23) C(44) C(45) C(46) -178.7(7)
C(43) C(44) C(45) F(24) -176.6(6)
C(43) C(44) C(45) C(46) 4(1)
F(24) C(45) C(46) F(25) 0(1)
F(24) C(45) C(46) C(47) -179.2(7)
C(44) C(45) C(46) F(25) 179.6(6)
C(44) C(45) C(46) C(47) -0.3(9)
F(25) C(46) C(47) F(26) -4(1)
F(25) C(46) C(47) C(48) 178.3(7)
C(45) C(46) C(47) F(26) 175.5(6)
C(45) C(46) C(47) C(48) -1(1)
F(26) C(47) C(48) F(27) 0.0(8)
F(26) C(47) C(48) C(43) -177.4(6)
C(46) C(47) C(48) F(27) 177.5(6)
C(46) C(47) C(48) C(43) 0.0(9)
C(20) C(49) C(50) F(28) -5.4(7)
C(20) C(49) C(50) C(51) 172.6(5)
C(54) C(49) C(50) F(28) 179.0(4)
C(54) C(49) C(50) C(51) -3.0(7)
C(20) C(49) C(54) F(32) 3.7(7)
C(20) C(49) C(54) C(53) -174.0(4)
C(50) C(49) C(54) F(32) 179.4(4)
C(50) C(49) C(54) C(53) 1.6(7)
F(28) C(50) C(51) F(29) 0.7(7)
F(28) C(50) C(51) C(52) -179.1(5)
C(49) C(50) C(51) F(29) -177.3(5)
C(49) C(50) C(51) C(52) 2.9(8)
F(29) C(51) C(52) F(30) -0.9(8)
F(29) C(51) C(52) C(53) 179.0(5)
C(50) C(51) C(52) F(30) 178.9(5)
C(50) C(51) C(52) C(53) -1.3(8)
F(30) C(52) C(53) F(31) 0.5(8)
F(30) C(52) C(53) C(54) 179.8(5)
C(51) C(52) C(53) F(31) -179.4(5)
C(51) C(52) C(53) C(54) -0.1(6)
F(31) C(53) C(54) F(32) 1.3(7)
F(31) C(53) C(54) C(49) 179.2(5)
C(52) C(53) C(54) F(32) -177.9(4)
C(52) C(53) C(54) C(49) -0.1(6)
C(25) C(55) C(56) F(33) 3.4(8)
C(25) C(55) C(56) C(57) -177.2(6)
C(60) C(55) C(56) F(33) -179.7(5)
C(60) C(55) C(56) C(57) -0.2(7)
C(25) C(55) C(60) F(37) -4.0(8)
C(25) C(55) C(60) C(59) 175.5(5)
C(56) C(55) C(60) F(37) 179.0(5)
C(56) C(55) C(60) C(59) -1.5(8)
F(33) C(56) C(57) F(34) -0.4(8)
F(33) C(56) C(57) C(58) -178.0(6)
C(55) C(56) C(57) F(34) -179.8(5)
C(55) C(56) C(57) C(58) 2.5(9)
F(34) C(57) C(58) F(35) 1.6(9)
F(34) C(57) C(58) C(59) 179.2(6)
C(56) C(57) C(58) F(35) 179.3(6)
C(56) C(57) C(58) C(59) -3.1(9)
F(35) C(58) C(59) F(36) -2.8(9)
F(35) C(58) C(59) C(60) 179.1(6)
C(57) C(58) C(59) F(36) 179.6(5)
C(57) C(58) C(59) C(60) 1.4(9)
F(36) C(59) C(60) F(37) 2.2(8)
F(36) C(59) C(60) C(55) -177.2(5)
C(58) C(59) C(60) F(37) -179.6(5)
C(58) C(59) C(60) C(55) 0.9(9)
C(30) C(61) C(62) F(38) 0.2(6)
C(30) C(61) C(62) C(63) 180.0(4)
C(66) C(61) C(62) F(38) -179.1(4)
C(66) C(61) C(62) C(63) 0.6(7)
C(30) C(61) C(66) F(42) -0.1(6)
C(30) C(61) C(66) C(65) 179.9(4)
C(62) C(61) C(66) F(42) 179.4(4)
C(62) C(61) C(66) C(65) -0.7(7)
F(38) C(62) C(63) F(39) -0.7(8)
F(38) C(62) C(63) C(64) -179.8(5)
C(61) C(62) C(63) F(39) 179.6(5)
C(61) C(62) C(63) C(64) 0.5(8)
F(39) C(63) C(64) F(40) 0.6(9)
F(39) C(63) C(64) C(65) 179.4(6)
C(62) C(63) C(64) F(40) 179.7(5)
C(62) C(63) C(64) C(65) -1.5(9)
F(40) C(64) C(65) F(41) -0.8(9)
F(40) C(64) C(65) C(66) -179.8(5)
C(63) C(64) C(65) F(41) -179.6(5)
C(63) C(64) C(65) C(66) 1.4(9)
F(41) C(65) C(66) F(42) 0.6(8)
F(41) C(65) C(66) C(61) -179.3(5)
C(64) C(65) C(66) F(42) 179.7(5)
C(64) C(65) C(66) C(61) -0.3(7)
Cl(3) C(68) C(69) Cl(4) -177.3(9)
Cl(4) C(68) C(69) Cl(3) 177(1)
